data_8107012
loop_
_publ_author_name
'Sultan, Mujeeb A.'
'Karama, Usama'
'Almansour, Abdulrahman I.'
'Al-saeedi, Adel'
'Ghabbour, Hazem A.'

_publ_section_title
;
 Crystal structure of
 9-allyl-4,5-dichloro-12-cyano-9,10-dihydro-9,10-ethanoanthracen-12-yl
 acetate, C22H17Cl2NO2
;
_journal_issue 3
_journal_name_full 'Zeitschrift f\"ur Kristallographie - New Crystal Structures'
_journal_page_first 801
_journal_page_last 803
_journal_paper_doi 10.1515/ncrs-2015-0274
_journal_volume 231
_journal_year 2016
_chemical_formula_sum 'C22 H17 Cl2 N O2'
_chemical_formula_weight 398.27
_space_group_IT_number 14
_space_group_name_Hall '-P 2ybc'
_space_group_name_H-M_alt 'P 1 21/c 1'
_symmetry_cell_setting monoclinic
_symmetry_space_group_name_H-M 'P 1 21/c 1'
_atom_sites_solution_hydrogens geom
_atom_sites_solution_primary direct
_atom_sites_solution_secondary difmap
_cell_angle_alpha 90
_cell_angle_beta 94.3690(10)
_cell_angle_gamma 90
_cell_formula_units_Z 4
_cell_length_a 8.9960(2)
_cell_length_b 15.9202(4)
_cell_length_c 13.2049(3)
_cell_measurement_reflns_used 4233
_cell_measurement_temperature 296(2)
_cell_measurement_theta_max 65.91
_cell_measurement_theta_min 2.78
_cell_volume 1885.69(8)
_computing_cell_refinement 'Bruker SAINT'
_computing_data_collection 'Bruker APEX2'
_computing_data_reduction 'Bruker SAINT'
_computing_molecular_graphics 'Bruker SHELXTL'
_computing_publication_material 'Bruker SHELXTL'
_computing_structure_refinement 'SHELXL-97 (Sheldrick, 2008)'
_computing_structure_solution 'SHELXS-97 (Sheldrick, 2008)'
_diffrn_ambient_temperature 296(2)
_diffrn_measured_fraction_theta_full 0.946
_diffrn_measured_fraction_theta_max 0.946
_diffrn_measurement_device_type 'Bruker APEX-II CCD'
_diffrn_measurement_method '\f and \w scans'
_diffrn_radiation_monochromator graphite
_diffrn_radiation_source 'fine-focus sealed tube'
_diffrn_radiation_type CuK\a
_diffrn_radiation_wavelength 1.54178
_diffrn_reflns_av_R_equivalents 0.0454
_diffrn_reflns_av_sigmaI/netI 0.0419
_diffrn_reflns_limit_h_max 7
_diffrn_reflns_limit_h_min -9
_diffrn_reflns_limit_k_max 17
_diffrn_reflns_limit_k_min -18
_diffrn_reflns_limit_l_max 15
_diffrn_reflns_limit_l_min -14
_diffrn_reflns_number 11660
_diffrn_reflns_theta_full 66.52
_diffrn_reflns_theta_max 66.52
_diffrn_reflns_theta_min 4.36
_diffrn_standards_decay_% .
_diffrn_standards_interval_count .
_diffrn_standards_interval_time .
_diffrn_standards_number 0
_exptl_absorpt_coefficient_mu 3.235
_exptl_absorpt_correction_T_max 0.6937
_exptl_absorpt_correction_T_min 0.2871
_exptl_absorpt_correction_type multi-scan
_exptl_absorpt_process_details SADABS_Bruker_2014
_exptl_crystal_colour colourless
_exptl_crystal_density_diffrn 1.403
_exptl_crystal_density_method 'not measured'
_exptl_crystal_description plate
_exptl_crystal_F_000 824
_exptl_crystal_size_max 0.51
_exptl_crystal_size_mid 0.36
_exptl_crystal_size_min 0.12
_refine_diff_density_max 0.252
_refine_diff_density_min -0.372
_refine_diff_density_rms 0.061
_refine_ls_extinction_method none
_refine_ls_goodness_of_fit_ref 1.053
_refine_ls_hydrogen_treatment mixed
_refine_ls_matrix_type full
_refine_ls_number_parameters 245
_refine_ls_number_reflns 3155
_refine_ls_number_restraints 0
_refine_ls_restrained_S_all 1.053
_refine_ls_R_factor_all 0.0487
_refine_ls_R_factor_gt 0.0420
_refine_ls_shift/su_max 0.001
_refine_ls_shift/su_mean 0.000
_refine_ls_structure_factor_coef Fsqd
_refine_ls_weighting_details 'calc w=1/[\s^2^(Fo^2^)+(0.0765P)^2^+0.2589P] where P=(Fo^2^+2Fc^2^)/3'
_refine_ls_weighting_scheme calc
_refine_ls_wR_factor_gt 0.1179
_refine_ls_wR_factor_ref 0.1237
_reflns_number_gt 2672
_reflns_number_total 3155
_reflns_threshold_expression >2sigma(I)
_cod_data_source_file suppl_ncrs-2015-0274_suppl.cif
_cod_data_source_block a_a
_cod_original_sg_symbol_H-M 'P2(1)/c  '
_cod_database_code 8107012

loop_
_symmetry_equiv_pos_as_xyz
'x, y, z'
'-x, y+1/2, -z+1/2'
'-x, -y, -z'
'x, -y-1/2, z-1/2'

loop_
_atom_site_label
_atom_site_type_symbol
_atom_site_fract_x
_atom_site_fract_y
_atom_site_fract_z
_atom_site_U_iso_or_equiv
_atom_site_adp_type
_atom_site_occupancy
_atom_site_symmetry_multiplicity
_atom_site_calc_flag
_atom_site_refinement_flags
_atom_site_disorder_assembly
_atom_site_disorder_group
Cl1 Cl 0.81378(6) 0.56287(4) 0.22405(4) 0.05342(19) Uani 1 1 d . . .
Cl2 Cl 0.80010(6) 0.27827(4) 0.28241(5) 0.0556(2) Uani 1 1 d . . .
O1 O 0.21646(14) 0.51350(8) 0.33572(9) 0.0351(3) Uani 1 1 d . . .
O2 O 0.24005(18) 0.49323(11) 0.50504(11) 0.0536(4) Uani 1 1 d . . .
N1 N 0.1626(2) 0.30928(13) 0.39507(16) 0.0592(5) Uani 1 1 d . . .
C1 C 0.5344(2) 0.49805(11) 0.20298(13) 0.0314(4) Uani 1 1 d . . .
C2 C 0.6291(2) 0.56004(12) 0.17330(14) 0.0364(4) Uani 1 1 d . . .
C3 C 0.5809(2) 0.62130(13) 0.10369(16) 0.0452(5) Uani 1 1 d . . .
H3A H 0.6459 0.6626 0.0840 0.054 Uiso 1 1 calc R . .
C4 C 0.4344(2) 0.61972(14) 0.06416(16) 0.0466(5) Uani 1 1 d . . .
H4A H 0.4008 0.6605 0.0175 0.056 Uiso 1 1 calc R . .
C5 C 0.3364(2) 0.55839(13) 0.09277(15) 0.0399(4) Uani 1 1 d . . .
H5A H 0.2378 0.5583 0.0657 0.048 Uiso 1 1 calc R . .
C6 C 0.38621(19) 0.49727(11) 0.16182(13) 0.0311(4) Uani 1 1 d . . .
C7 C 0.29317(19) 0.42496(11) 0.20034(13) 0.0297(4) Uani 1 1 d . . .
C8 C 0.38154(19) 0.34345(11) 0.18763(13) 0.0313(4) Uani 1 1 d . . .
C9 C 0.3264(2) 0.27011(12) 0.14182(14) 0.0371(4) Uani 1 1 d . . .
H9A H 0.2282 0.2675 0.1143 0.044 Uiso 1 1 calc R . .
C10 C 0.4194(2) 0.20079(13) 0.13751(16) 0.0420(5) Uani 1 1 d . . .
H10A H 0.3836 0.1520 0.1055 0.050 Uiso 1 1 calc R . .
C11 C 0.5644(2) 0.20330(13) 0.18007(16) 0.0435(5) Uani 1 1 d . . .
H11A H 0.6255 0.1563 0.1778 0.052 Uiso 1 1 calc R . .
C12 C 0.6179(2) 0.27676(12) 0.22632(14) 0.0372(4) Uani 1 1 d . . .
C13 C 0.52867(19) 0.34736(11) 0.23020(13) 0.0314(4) Uani 1 1 d . . .
C14 C 0.57061(19) 0.43011(11) 0.27997(13) 0.0316(4) Uani 1 1 d . . .
H14A H 0.6755 0.4315 0.3061 0.038 Uiso 1 1 calc R . .
C15 C 0.4636(2) 0.44330(12) 0.36537(13) 0.0347(4) Uani 1 1 d . . .
H15A H 0.4821 0.4008 0.4175 0.042 Uiso 1 1 calc R . .
H15B H 0.4811 0.4980 0.3964 0.042 Uiso 1 1 calc R . .
C16 C 0.30030(19) 0.43724(11) 0.31984(13) 0.0310(4) Uani 1 1 d . . .
C17 C 0.2215(2) 0.36587(13) 0.36407(14) 0.0376(4) Uani 1 1 d . . .
C18 C 0.1922(2) 0.53413(13) 0.43341(15) 0.0398(4) Uani 1 1 d . . .
C19 C 0.0999(3) 0.61212(16) 0.43603(19) 0.0573(6) Uani 1 1 d . . .
H19A H 0.1363 0.6464 0.4924 0.086 Uiso 1 1 calc R . .
H19B H -0.0021 0.5972 0.4435 0.086 Uiso 1 1 calc R . .
H19C H 0.1063 0.6428 0.3739 0.086 Uiso 1 1 calc R . .
C20 C 0.1296(2) 0.42382(12) 0.15726(14) 0.0369(4) Uani 1 1 d . . .
H20A H 0.0764 0.3834 0.1959 0.044 Uiso 1 1 calc R . .
H20B H 0.0869 0.4786 0.1689 0.044 Uiso 1 1 calc R . .
C21 C 0.1009(2) 0.40319(14) 0.04696(15) 0.0450(5) Uani 1 1 d . . .
H21A H 0.1615 0.4282 0.0016 0.054 Uiso 1 1 calc R . .
C22 C -0.0032(3) 0.35262(16) 0.0103(2) 0.0599(6) Uani 1 1 d . . .
H22C H -0.0658 0.3265 0.0536 0.072 Uiso 1 1 calc R . .
H22A H -0.0150 0.3425 -0.0592 0.072 Uiso 1 1 calc R . .

loop_
_atom_site_aniso_label
_atom_site_aniso_U_11
_atom_site_aniso_U_22
_atom_site_aniso_U_33
_atom_site_aniso_U_23
_atom_site_aniso_U_13
_atom_site_aniso_U_12
Cl1 0.0311(3) 0.0660(4) 0.0635(3) 0.0028(3) 0.0059(2) -0.00948(19)
Cl2 0.0335(3) 0.0576(4) 0.0740(4) 0.0038(3) -0.0063(2) 0.01392(19)
O1 0.0350(7) 0.0350(8) 0.0359(7) -0.0045(5) 0.0063(5) 0.0021(5)
O2 0.0570(10) 0.0686(12) 0.0357(8) -0.0045(7) 0.0070(6) 0.0004(7)
N1 0.0615(14) 0.0512(13) 0.0662(13) 0.0081(10) 0.0145(9) -0.0095(9)
C1 0.0311(10) 0.0328(10) 0.0305(9) -0.0014(7) 0.0043(6) 0.0042(6)
C2 0.0312(11) 0.0405(11) 0.0384(10) -0.0027(8) 0.0086(7) -0.0007(7)
C3 0.0492(13) 0.0403(12) 0.0477(11) 0.0045(9) 0.0139(8) -0.0017(8)
C4 0.0554(14) 0.0404(13) 0.0441(11) 0.0116(9) 0.0054(8) 0.0080(8)
C5 0.0386(12) 0.0426(12) 0.0378(10) 0.0022(8) -0.0014(7) 0.0075(7)
C6 0.0296(10) 0.0326(10) 0.0313(9) -0.0036(7) 0.0027(6) 0.0040(6)
C7 0.0256(10) 0.0317(10) 0.0318(9) -0.0040(7) 0.0008(6) 0.0025(6)
C8 0.0283(10) 0.0334(10) 0.0321(9) -0.0004(7) 0.0018(6) 0.0039(6)
C9 0.0347(11) 0.0351(11) 0.0410(10) -0.0021(8) -0.0001(7) 0.0014(7)
C10 0.0449(12) 0.0340(12) 0.0473(11) -0.0046(9) 0.0044(8) 0.0012(7)
C11 0.0438(13) 0.0361(12) 0.0515(12) 0.0027(9) 0.0089(8) 0.0111(8)
C12 0.0311(11) 0.0403(12) 0.0403(10) 0.0063(8) 0.0042(7) 0.0081(7)
C13 0.0297(10) 0.0328(10) 0.0316(9) 0.0015(7) 0.0033(6) 0.0026(6)
C14 0.0249(10) 0.0352(10) 0.0342(9) 0.0010(7) -0.0004(6) 0.0018(6)
C15 0.0310(11) 0.0428(12) 0.0301(9) -0.0009(7) 0.0009(6) -0.0009(7)
C16 0.0286(10) 0.0320(10) 0.0327(9) -0.0017(7) 0.0044(6) 0.0014(6)
C17 0.0353(11) 0.0387(12) 0.0391(10) -0.0003(8) 0.0047(7) 0.0000(7)
C18 0.0355(11) 0.0464(12) 0.0384(10) -0.0091(9) 0.0093(7) -0.0074(8)
C19 0.0567(15) 0.0550(15) 0.0623(14) -0.0175(11) 0.0177(10) 0.0074(10)
C20 0.0281(11) 0.0399(11) 0.0423(10) -0.0064(8) 0.0001(7) 0.0035(7)
C21 0.0332(11) 0.0560(14) 0.0443(11) -0.0105(9) -0.0061(7) 0.0098(8)
C22 0.0531(15) 0.0566(16) 0.0656(15) -0.0148(12) -0.0242(10) 0.0081(10)

loop_
_atom_type_symbol
_atom_type_description
_atom_type_scat_dispersion_real
_atom_type_scat_dispersion_imag
_atom_type_scat_source
C C 0.0181 0.0091 'International Tables Vol C Tables 4.2.6.8 and 6.1.1.4'
H H 0.0000 0.0000 'International Tables Vol C Tables 4.2.6.8 and 6.1.1.4'
N N 0.0311 0.0180 'International Tables Vol C Tables 4.2.6.8 and 6.1.1.4'
O O 0.0492 0.0322 'International Tables Vol C Tables 4.2.6.8 and 6.1.1.4'
Cl Cl 0.3639 0.7018 'International Tables Vol C Tables 4.2.6.8 and 6.1.1.4'

loop_
_geom_angle_atom_site_label_1
_geom_angle_atom_site_label_2
_geom_angle_atom_site_label_3
_geom_angle
_geom_angle_site_symmetry_1
_geom_angle_site_symmetry_3
C18 O1 C16 117.38(15) . .
C2 C1 C6 119.09(17) . .
C2 C1 C14 126.86(17) . .
C6 C1 C14 114.02(15) . .
C1 C2 C3 121.47(19) . .
C1 C2 Cl1 120.01(15) . .
C3 C2 Cl1 118.53(15) . .
C4 C3 C2 118.66(18) . .
C4 C3 H3A 120.7 . .
C2 C3 H3A 120.7 . .
C3 C4 C5 121.22(19) . .
C3 C4 H4A 119.4 . .
C5 C4 H4A 119.4 . .
C6 C5 C4 119.55(19) . .
C6 C5 H5A 120.2 . .
C4 C5 H5A 120.2 . .
C5 C6 C1 120.01(17) . .
C5 C6 C7 126.07(17) . .
C1 C6 C7 113.92(15) . .
C6 C7 C20 114.69(15) . .
C6 C7 C8 107.32(13) . .
C20 C7 C8 115.98(14) . .
C6 C7 C16 104.82(14) . .
C20 C7 C16 109.55(14) . .
C8 C7 C16 103.33(14) . .
C9 C8 C13 120.51(16) . .
C9 C8 C7 125.91(16) . .
C13 C8 C7 113.56(15) . .
C10 C9 C8 119.31(18) . .
C10 C9 H9A 120.3 . .
C8 C9 H9A 120.3 . .
C11 C10 C9 120.91(19) . .
C11 C10 H10A 119.5 . .
C9 C10 H10A 119.5 . .
C10 C11 C12 119.24(17) . .
C10 C11 H11A 120.4 . .
C12 C11 H11A 120.4 . .
C13 C12 C11 121.17(18) . .
C13 C12 Cl2 120.08(16) . .
C11 C12 Cl2 118.74(14) . .
C12 C13 C8 118.84(17) . .
C12 C13 C14 126.81(17) . .
C8 C13 C14 114.31(15) . .
C1 C14 C13 107.45(14) . .
C1 C14 C15 106.24(14) . .
C13 C14 C15 106.66(14) . .
C1 C14 H14A 112.0 . .
C13 C14 H14A 112.0 . .
C15 C14 H14A 112.0 . .
C16 C15 C14 109.41(14) . .
C16 C15 H15A 109.8 . .
C14 C15 H15A 109.8 . .
C16 C15 H15B 109.8 . .
C14 C15 H15B 109.8 . .
H15A C15 H15B 108.2 . .
O1 C16 C17 108.33(14) . .
O1 C16 C15 112.32(14) . .
C17 C16 C15 111.29(15) . .
O1 C16 C7 105.33(13) . .
C17 C16 C7 108.24(14) . .
C15 C16 C7 111.06(13) . .
N1 C17 C16 177.4(2) . .
O2 C18 O1 122.70(19) . .
O2 C18 C19 126.76(19) . .
O1 C18 C19 110.55(18) . .
C18 C19 H19A 109.5 . .
C18 C19 H19B 109.5 . .
H19A C19 H19B 109.5 . .
C18 C19 H19C 109.5 . .
H19A C19 H19C 109.5 . .
H19B C19 H19C 109.5 . .
C21 C20 C7 116.90(15) . .
C21 C20 H20A 108.1 . .
C7 C20 H20A 108.1 . .
C21 C20 H20B 108.1 . .
C7 C20 H20B 108.1 . .
H20A C20 H20B 107.3 . .
C22 C21 C20 124.4(2) . .
C22 C21 H21A 117.8 . .
C20 C21 H21A 117.8 . .
C21 C22 H22C 120.0 . .
C21 C22 H22A 120.0 . .
H22C C22 H22A 120.0 . .

loop_
_geom_bond_atom_site_label_1
_geom_bond_atom_site_label_2
_geom_bond_distance
_geom_bond_site_symmetry_2
Cl1 C2 1.744(2) .
Cl2 C12 1.7467(19) .
O1 C18 1.365(2) .
O1 C16 1.453(2) .
O2 C18 1.201(3) .
N1 C17 1.137(3) .
C1 C2 1.380(3) .
C1 C6 1.401(3) .
C1 C14 1.503(2) .
C2 C3 1.387(3) .
C3 C4 1.380(3) .
C3 H3A 0.9300 .
C4 C5 1.387(3) .
C4 H4A 0.9300 .
C5 C6 1.384(3) .
C5 H5A 0.9300 .
C6 C7 1.533(2) .
C7 C20 1.537(2) .
C7 C8 1.538(2) .
C7 C16 1.587(2) .
C8 C9 1.389(3) .
C8 C13 1.399(3) .
C9 C10 1.389(3) .
C9 H9A 0.9300 .
C10 C11 1.381(3) .
C10 H10A 0.9300 .
C11 C12 1.388(3) .
C11 H11A 0.9300 .
C12 C13 1.384(2) .
C13 C14 1.507(2) .
C14 C15 1.552(2) .
C14 H14A 0.9800 .
C15 C16 1.548(2) .
C15 H15A 0.9700 .
C15 H15B 0.9700 .
C16 C17 1.483(2) .
C18 C19 1.495(3) .
C19 H19A 0.9600 .
C19 H19B 0.9600 .
C19 H19C 0.9600 .
C20 C21 1.496(3) .
C20 H20A 0.9700 .
C20 H20B 0.9700 .
C21 C22 1.300(3) .
C21 H21A 0.9300 .
C22 H22C 0.9300 .
C22 H22A 0.9300 .

loop_
_geom_torsion_atom_site_label_1
_geom_torsion_atom_site_label_2
_geom_torsion_atom_site_label_3
_geom_torsion_atom_site_label_4
_geom_torsion
_geom_torsion_site_symmetry_1
_geom_torsion_site_symmetry_2
_geom_torsion_site_symmetry_3
_geom_torsion_site_symmetry_4
C6 C1 C2 C3 -0.1(3) . . . .
C14 C1 C2 C3 -177.72(17) . . . .
C6 C1 C2 Cl1 179.55(13) . . . .
C14 C1 C2 Cl1 1.9(3) . . . .
C1 C2 C3 C4 0.3(3) . . . .
Cl1 C2 C3 C4 -179.36(16) . . . .
C2 C3 C4 C5 -0.1(3) . . . .
C3 C4 C5 C6 -0.3(3) . . . .
C4 C5 C6 C1 0.5(3) . . . .
C4 C5 C6 C7 -179.34(17) . . . .
C2 C1 C6 C5 -0.3(3) . . . .
C14 C1 C6 C5 177.59(15) . . . .
C2 C1 C6 C7 179.57(15) . . . .
C14 C1 C6 C7 -2.5(2) . . . .
C5 C6 C7 C20 -1.0(2) . . . .
C1 C6 C7 C20 179.12(14) . . . .
C5 C6 C7 C8 129.43(18) . . . .
C1 C6 C7 C8 -50.46(19) . . . .
C5 C6 C7 C16 -121.17(18) . . . .
C1 C6 C7 C16 58.95(18) . . . .
C6 C7 C8 C9 -130.10(18) . . . .
C20 C7 C8 C9 -0.4(2) . . . .
C16 C7 C8 C9 119.46(19) . . . .
C6 C7 C8 C13 51.67(19) . . . .
C20 C7 C8 C13 -178.64(15) . . . .
C16 C7 C8 C13 -58.77(18) . . . .
C13 C8 C9 C10 -0.8(3) . . . .
C7 C8 C9 C10 -178.90(17) . . . .
C8 C9 C10 C11 1.5(3) . . . .
C9 C10 C11 C12 -1.0(3) . . . .
C10 C11 C12 C13 -0.2(3) . . . .
C10 C11 C12 Cl2 178.54(15) . . . .
C11 C12 C13 C8 0.8(3) . . . .
Cl2 C12 C13 C8 -177.86(13) . . . .
C11 C12 C13 C14 178.34(17) . . . .
Cl2 C12 C13 C14 -0.4(2) . . . .
C9 C8 C13 C12 -0.4(3) . . . .
C7 C8 C13 C12 177.98(15) . . . .
C9 C8 C13 C14 -178.16(16) . . . .
C7 C8 C13 C14 0.2(2) . . . .
C2 C1 C14 C13 -127.13(18) . . . .
C6 C1 C14 C13 55.14(18) . . . .
C2 C1 C14 C15 119.00(19) . . . .
C6 C1 C14 C15 -58.72(19) . . . .
C12 C13 C14 C1 128.55(18) . . . .
C8 C13 C14 C1 -53.86(18) . . . .
C12 C13 C14 C15 -117.86(18) . . . .
C8 C13 C14 C15 59.73(18) . . . .
C1 C14 C15 C16 59.37(18) . . . .
C13 C14 C15 C16 -55.04(18) . . . .
C18 O1 C16 C17 57.87(19) . . . .
C18 O1 C16 C15 -65.46(19) . . . .
C18 O1 C16 C7 173.51(14) . . . .
C14 C15 C16 O1 -121.00(15) . . . .
C14 C15 C16 C17 117.34(16) . . . .
C14 C15 C16 C7 -3.3(2) . . . .
C6 C7 C16 O1 68.30(16) . . . .
C20 C7 C16 O1 -55.24(17) . . . .
C8 C7 C16 O1 -179.42(12) . . . .
C6 C7 C16 C17 -175.99(14) . . . .
C20 C7 C16 C17 60.47(18) . . . .
C8 C7 C16 C17 -63.71(17) . . . .
C6 C7 C16 C15 -53.54(18) . . . .
C20 C7 C16 C15 -177.08(15) . . . .
C8 C7 C16 C15 58.74(17) . . . .
O1 C16 C17 N1 144(5) . . . .
C15 C16 C17 N1 -92(5) . . . .
C7 C16 C17 N1 31(5) . . . .
C16 O1 C18 O2 1.9(3) . . . .
C16 O1 C18 C19 -177.90(16) . . . .
C6 C7 C20 C21 69.1(2) . . . .
C8 C7 C20 C21 -56.9(2) . . . .
C16 C7 C20 C21 -173.38(17) . . . .
C7 C20 C21 C22 136.3(2) . . . .
